data_4326326
loop_
_publ_author_name
'Sihai Yang'
'Gregory S. B. Martin'
'Jeremy J. Titman'
'Alexander J. Blake'
'David R. Allan'
'Neil R. Champness'
'Martin Schr\"oder'

_publ_section_title
;
 Pore with Gate: Enhancement of the Isosteric Heat of Adsorption of
 Dihydrogen via Postsynthetic Cation Exchange in Metal-Organic Frameworks
;
_journal_name_full 'Inorganic Chemistry'
_journal_page_first 9374
_journal_page_last 9384
_journal_paper_doi 10.1021/ic200967b
_journal_volume 50
_journal_year 2011
_chemical_formula_iupac 'In (C34 O8 H18) (C2 H8 N), 2(C3 H7 N O), 2.5(H2 O)'
_chemical_formula_moiety 'C34 H18 In O8 -, C2 H8 N +, 2(C3 H7 N O), 2.5(H2 O)'
_chemical_formula_sum 'C42 H45 In N3 O12.5'
_chemical_formula_weight 906.63
_chemical_name_systematic
; 
 ? 
;
_space_group_IT_number 12
_symmetry_cell_setting monoclinic
_symmetry_space_group_name_Hall '-C 2y'
_symmetry_space_group_name_H-M 'C 1 2/m 1'
_atom_sites_solution_hydrogens geom
_atom_sites_solution_primary direct
_atom_sites_solution_secondary difmap
_audit_creation_method 'enCIFer editing of SHELXL97 CIF output'
_cell_angle_alpha 90.00
_cell_angle_beta 102.486(2)
_cell_angle_gamma 90.00
_cell_formula_units_Z 4
_cell_length_a 45.040(5)
_cell_length_b 9.7592(10)
_cell_length_c 9.9522(10)
_cell_measurement_reflns_used 2897
_cell_measurement_temperature 120(2)
_cell_measurement_theta_max 22.86
_cell_measurement_theta_min 2.44
_cell_volume 4271.1(8)
_computing_cell_refinement 'Bruker SAINT'
_computing_data_collection 'Bruker APEX2'
_computing_data_reduction 'Bruker SAINT'
_computing_publication_material 'enCIFer (Allen et al., 2004); PLATON (Spek, 2009)'
_computing_structure_refinement 'SHELXL97 (Sheldrick, 2008)'
_computing_structure_solution 'SHELXS97 (Sheldrick, 2008)'
_diffrn_ambient_temperature 120(2)
_diffrn_detector_area_resol_mean 66.06
_diffrn_measured_fraction_theta_full 0.987
_diffrn_measured_fraction_theta_max 0.987
_diffrn_measurement_device_type 'Bruker SMART APEXII CCD diffractometer'
_diffrn_measurement_method 'fine-slice \w scans'
_diffrn_radiation_monochromator 'silicon 111'
_diffrn_radiation_source 'Daresbury SRS Station 9.8'
_diffrn_radiation_type synchrotron
_diffrn_radiation_wavelength 0.6941
_diffrn_reflns_av_R_equivalents 0.040
_diffrn_reflns_av_sigmaI/netI 0.035
_diffrn_reflns_limit_h_max 50
_diffrn_reflns_limit_h_min -50
_diffrn_reflns_limit_k_max 10
_diffrn_reflns_limit_k_min -10
_diffrn_reflns_limit_l_max 10
_diffrn_reflns_limit_l_min -11
_diffrn_reflns_number 13352
_diffrn_reflns_theta_full 22.73
_diffrn_reflns_theta_max 22.73
_diffrn_reflns_theta_min 3.01
_diffrn_standards_decay_% 5
_diffrn_standards_number 0
_exptl_absorpt_coefficient_mu 0.619
_exptl_absorpt_correction_T_max 1.0
_exptl_absorpt_correction_T_min 0.818
_exptl_absorpt_correction_type multi-scan
_exptl_absorpt_process_details 'Bruker SADABS'
_exptl_crystal_colour colourless
_exptl_crystal_density_diffrn 1.410
_exptl_crystal_description block
_exptl_crystal_F_000 1868
_exptl_crystal_size_max 0.02
_exptl_crystal_size_mid 0.02
_exptl_crystal_size_min 0.02
_platon_squeeze_details
;
Approximately 40% of the unit cell volume comprises a large region of
disordered solvent which could not be modelled as discrete atomic sites.
We employed PLATON SQUEEZE to calculate the contribution to the diffraction
from the solvent region and thereby produced a set of solvent-free diffraction
intensities. SQUEEZE estimated a total count of 127 electrons per unit cell,
which were assigned to be 2.0 DMF and 2.5 water molecules per indium. 
The final formula was calculated from the TGA combined with elemental 
analysis data.
;
_refine_diff_density_max 1.57
_refine_diff_density_min -0.48
_refine_diff_density_rms 0.10
_refine_ls_extinction_method none
_refine_ls_goodness_of_fit_ref 1.07
_refine_ls_hydrogen_treatment constr
_refine_ls_matrix_type full
_refine_ls_number_parameters 249
_refine_ls_number_reflns 3257
_refine_ls_number_restraints 104
_refine_ls_restrained_S_all 1.06
_refine_ls_R_factor_all 0.0995
_refine_ls_R_factor_gt 0.0800
_refine_ls_shift/su_max 0.000
_refine_ls_shift/su_mean 0.000
_refine_ls_structure_factor_coef Fsqd
_refine_ls_weighting_details 'calc w=1/[\s^2^(Fo^2^)+(0.142P)^2^+4.796P] where P=(Fo^2^+2Fc^2^)/3'
_refine_ls_weighting_scheme calc
_refine_ls_wR_factor_gt 0.213
_refine_ls_wR_factor_ref 0.226
_reflns_number_gt 2343
_reflns_number_total 3257
_reflns_threshold_expression >2sigma(I)
_cod_data_source_file ic200967b_si_002_3.cif
_cod_data_source_block NOTT-208
_cod_original_sg_symbol_H-M 'C 2/m'
_cod_original_formula_sum 'C42 H45 In N3 O12.50'
_cod_database_code 4326326

loop_
_symmetry_equiv_pos_as_xyz
'x, y, z'
'-x, y, -z'
'x+1/2, y+1/2, z'
'-x+1/2, y+1/2, -z'
'-x, -y, -z'
'x, -y, z'
'-x+1/2, -y+1/2, -z'
'x+1/2, -y+1/2, z'

loop_
_atom_site_label
_atom_site_type_symbol
_atom_site_fract_x
_atom_site_fract_y
_atom_site_fract_z
_atom_site_U_iso_or_equiv
_atom_site_adp_type
_atom_site_occupancy
_atom_site_symmetry_multiplicity
_atom_site_calc_flag
_atom_site_refinement_flags
In1 In -0.085043(13) 0.5000 0.09716(8) 0.0952(4) Uani 1 2 d SU
O1 O 0.42029(14) 0.0000 0.8711(7) 0.098(2) Uani 1 2 d SU
O2 O 0.37506(15) 0.0000 0.9207(7) 0.102(2) Uani 1 2 d SU
O3 O 0.4236(2) 0.0000 0.3621(9) 0.126(3) Uani 1 2 d SU
O4 O 0.3809(2) 0.0000 0.2149(8) 0.119(3) Uani 1 2 d SU
O5 O -0.09001(11) 0.2622(7) 0.0861(6) 0.1159(18) Uani 1 1 d U
O6 O -0.04585(12) 0.3625(6) 0.1436(6) 0.1106(17) Uani 1 1 d U
C1 C -0.06172(18) 0.2549(10) 0.1173(8) 0.1017(19) Uani 1 1 d U
C2 C -0.04565(16) 0.1213(9) 0.1326(9) 0.102(2) Uani 1 1 d U
C3 C -0.0617(3) 0.0000 0.1164(12) 0.103(3) Uani 1 2 d SU
H3A H -0.0833 0.0000 0.0947 0.124 Uiso 1 2 calc SR
C4 C -0.01413(18) 0.1223(9) 0.1587(9) 0.109(2) Uani 1 1 d U
H4A H -0.0035 0.2072 0.1679 0.130 Uiso 1 1 calc R
C5 C 0.0021(2) 0.0000 0.1716(13) 0.106(3) Uani 1 2 d SU
C6 C 0.0362(2) 0.0000 0.2007(13) 0.103(3) Uani 1 2 d SU
C7 C 0.05248(17) 0.1208(10) 0.2128(10) 0.118(3) Uani 1 1 d U
H7A H 0.0418 0.2054 0.2020 0.141 Uiso 1 1 calc R
C8 C 0.08423(17) 0.1224(9) 0.2404(10) 0.112(3) Uani 1 1 d U
H8A H 0.0948 0.2074 0.2527 0.134 Uiso 1 1 calc R
C9 C 0.1006(2) 0.0000 0.2498(13) 0.107(3) Uani 1 2 d SU
C10 C 0.1343(2) 0.0000 0.2890(13) 0.107(3) Uani 1 2 d SU
C11 C 0.1510(4) 0.1148(19) 0.243(2) 0.113(5) Uani 0.50 1 d PU
H11A H 0.1406 0.1823 0.1799 0.136 Uiso 0.50 1 d PR
C12 C 0.1500(3) -0.1012(19) 0.364(2) 0.105(4) Uani 0.50 1 d PU
H12A H 0.1397 -0.1718 0.4034 0.126 Uiso 0.50 1 d PR
C13 C 0.1823(4) -0.098(2) 0.398(2) 0.114(5) Uani 0.50 1 d PU
H13A H 0.1926 -0.1759 0.4456 0.136 Uiso 0.50 1 d PR
C14 C 0.1982(2) 0.0000 0.3579(13) 0.111(3) Uani 1 2 d SU
C15 C 0.2320(2) 0.0000 0.3925(12) 0.127(4) Uani 1 2 d SDU
C16 C 0.2818(4) 0.0820(13) 0.3589(13) 0.114(5) Uiso 0.50 1 d PDU
H16A H 0.2935 0.1378 0.3100 0.136 Uiso 0.50 1 d PR
C17 C 0.2498(4) 0.0806(14) 0.3218(18) 0.132(6) Uiso 0.50 1 d PDU
H17A H 0.2397 0.1365 0.2464 0.159 Uiso 0.50 1 d PR
C18 C 0.2788(3) 0.0398(13) 0.5643(13) 0.095(5) Uiso 0.50 1 d PDU
H18A H 0.2887 0.0655 0.6562 0.114 Uiso 0.50 1 d PR
C19 C 0.2468(3) 0.0413(13) 0.5246(12) 0.096(5) Uiso 0.50 1 d PDU
H19A H 0.2349 0.0710 0.5885 0.116 Uiso 0.50 1 d PR
C20 C 0.2965(2) 0.0000 0.4710(11) 0.114(4) Uani 1 2 d SDU
C21 C 0.3301(2) 0.0000 0.5123(11) 0.104(3) Uani 1 2 d SU
C22 C 0.3450(2) 0.0000 0.6470(11) 0.103(3) Uani 1 2 d SU
H22A H 0.3335 0.0000 0.7167 0.124 Uiso 1 2 calc SR
C23 C 0.3769(2) 0.0000 0.6846(10) 0.088(3) Uani 1 2 d SU
C24 C 0.3933(2) 0.0000 0.5846(10) 0.088(3) Uani 1 2 d SU
H24A H 0.4149 0.0000 0.6094 0.106 Uiso 1 2 calc SR
C25 C 0.3790(2) 0.0000 0.4506(11) 0.099(3) Uani 1 2 d SU
C26 C 0.3471(2) 0.0000 0.4130(11) 0.107(4) Uani 1 2 d SU
H26A H 0.3371 0.0000 0.3185 0.128 Uiso 1 2 calc SR
C27 C 0.3965(3) 0.0000 0.3399(13) 0.109(4) Uani 1 2 d SU
C28 C 0.3914(2) 0.0000 0.8309(11) 0.093(3) Uani 1 2 d SU
C29 C 0.1823(4) 0.1169(19) 0.278(2) 0.113(5) Uani 0.50 1 d PU
H29A H 0.1934 0.1941 0.2539 0.135 Uiso 0.50 1 d PR
N1 N -0.0086(6) 0.5000 0.3552(9) 0.311(14) Uiso 1 2 d SDU
H1A H -0.0051 0.5000 0.2675 0.374 Uiso 1 2 calc SR
H1B H -0.0293 0.5000 0.3509 0.374 Uiso 1 2 calc SR
C30 C 0.0069(4) 0.3822(14) 0.4389(13) 0.259(9) Uiso 1 1 d DU
H30A H 0.0029 0.2949 0.3875 0.311 Uiso 1 1 calc R
H30B H 0.0292 0.3971 0.4656 0.311 Uiso 1 1 calc R

loop_
_atom_site_aniso_label
_atom_site_aniso_U_11
_atom_site_aniso_U_22
_atom_site_aniso_U_33
_atom_site_aniso_U_23
_atom_site_aniso_U_13
_atom_site_aniso_U_12
In1 0.0305(4) 0.1458(8) 0.1082(7) 0.000 0.0130(3) 0.000
O1 0.044(3) 0.146(6) 0.102(4) 0.000 0.012(3) 0.000
O2 0.054(4) 0.156(7) 0.095(4) 0.000 0.016(3) 0.000
O3 0.082(5) 0.202(9) 0.108(5) 0.000 0.052(4) 0.000
O4 0.101(6) 0.166(8) 0.101(5) 0.000 0.044(4) 0.000
O5 0.053(2) 0.143(4) 0.156(5) 0.008(4) 0.033(3) 0.003(3)
O6 0.060(3) 0.128(4) 0.139(4) 0.004(3) 0.011(3) 0.004(2)
C1 0.070(4) 0.134(4) 0.104(5) 0.001(5) 0.024(4) 0.002(3)
C2 0.059(4) 0.123(5) 0.124(6) 0.009(5) 0.023(4) 0.002(3)
C3 0.060(6) 0.133(7) 0.120(8) 0.000 0.025(6) 0.000
C4 0.062(4) 0.132(7) 0.134(6) 0.004(5) 0.025(4) 0.001(4)
C5 0.052(5) 0.138(9) 0.125(8) 0.000 0.013(5) 0.000
C6 0.048(5) 0.126(8) 0.134(9) 0.000 0.014(5) 0.000
C7 0.057(4) 0.132(7) 0.161(7) 0.005(6) 0.015(4) 0.002(4)
C8 0.055(4) 0.120(6) 0.153(7) 0.012(5) 0.008(4) -0.003(3)
C9 0.053(5) 0.138(8) 0.134(9) 0.000 0.027(5) 0.000
C10 0.055(5) 0.120(8) 0.140(9) 0.000 0.005(5) 0.000
C11 0.057(6) 0.123(13) 0.154(16) 0.015(10) 0.010(9) 0.006(6)
C12 0.062(6) 0.135(13) 0.113(12) 0.009(8) 0.009(8) -0.006(7)
C13 0.059(6) 0.127(13) 0.156(16) 0.015(10) 0.025(9) 0.019(7)
C14 0.052(5) 0.148(10) 0.129(9) 0.000 0.009(5) 0.000
C15 0.053(5) 0.191(13) 0.137(10) 0.000 0.024(6) 0.000
C20 0.055(5) 0.178(12) 0.103(7) 0.000 0.003(5) 0.000
C21 0.057(5) 0.158(10) 0.097(6) 0.000 0.015(4) 0.000
C22 0.054(4) 0.164(11) 0.097(5) 0.000 0.026(4) 0.000
C23 0.055(4) 0.121(8) 0.091(5) 0.000 0.022(4) 0.000
C24 0.048(4) 0.125(8) 0.093(5) 0.000 0.020(4) 0.000
C25 0.062(5) 0.151(10) 0.087(5) 0.000 0.024(4) 0.000
C26 0.059(5) 0.175(11) 0.085(6) 0.000 0.011(4) 0.000
C27 0.077(6) 0.156(11) 0.100(6) 0.000 0.034(5) 0.000
C28 0.056(5) 0.131(9) 0.095(5) 0.000 0.024(4) 0.000
C29 0.066(6) 0.117(12) 0.158(16) 0.000(9) 0.032(9) -0.001(6)

loop_
_atom_type_symbol
_atom_type_description
_atom_type_scat_dispersion_real
_atom_type_scat_dispersion_imag
_atom_type_scat_source
C C 0.0033 0.0016 'International Tables Vol C Tables 4.2.6.8 and 6.1.1.4'
H H 0.0000 0.0000 'International Tables Vol C Tables 4.2.6.8 and 6.1.1.4'
In In -0.7276 1.3100 'International Tables Vol C Tables 4.2.6.8 and 6.1.1.4'
O O 0.0106 0.0060 'International Tables Vol C Tables 4.2.6.8 and 6.1.1.4'
N N 0.0061 0.0033 'International Tables Vol C Tables 4.2.6.8 and 6.1.1.4'

loop_
_geom_angle_atom_site_label_1
_geom_angle_atom_site_label_2
_geom_angle_atom_site_label_3
_geom_angle
_geom_angle_site_symmetry_1
_geom_angle_site_symmetry_3
O4 In1 O6 122.0(2) 3_455 .
O6 In1 O6 75.7(3) . 6_565
O4 In1 O2 83.0(3) 3_455 3_454
O6 In1 O2 130.14(19) . 3_454
O4 In1 O1 140.9(3) 3_455 3_454
O6 In1 O1 87.5(2) . 3_454
O2 In1 O1 57.9(2) 3_454 3_454
O4 In1 O5 87.29(12) 3_455 .
O6 In1 O5 57.59(19) . .
O6 In1 O5 133.3(2) 6_565 .
O2 In1 O5 84.83(14) 3_454 .
O1 In1 O5 89.03(14) 3_454 .
O6 In1 O5 133.3(2) . 6_565
O2 In1 O5 84.82(14) 3_454 6_565
O1 In1 O5 89.03(14) 3_454 6_565
O5 In1 O5 168.8(3) . 6_565
O4 In1 O3 53.4(3) 3_455 3_455
O6 In1 O3 81.2(2) . 3_455
O2 In1 O3 136.4(3) 3_454 3_455
O1 In1 O3 165.7(2) 3_454 3_455
O5 In1 O3 92.30(14) . 3_455
C28 O1 In1 89.5(6) . 3_546
C28 O2 In1 93.7(6) . 3_546
C27 O3 In1 83.6(8) . 3_545
C27 O4 In1 103.0(7) . 3_545
C1 O5 In1 87.8(6) . .
C1 O6 In1 94.1(5) . .
O5 C1 O6 120.4(8) . .
O5 C1 C2 121.7(8) . .
O6 C1 C2 117.8(7) . .
C3 C2 C4 121.3(9) . .
C3 C2 C1 120.7(7) . .
C4 C2 C1 118.0(8) . .
C2 C3 C2 118.3(10) 6 .
C2 C3 H3A 120.9 6 .
C2 C3 H3A 120.9 . .
C2 C4 C5 120.4(9) . .
C2 C4 H4A 119.8 . .
C5 C4 H4A 119.8 . .
C4 C5 C4 118.3(10) . 6
C4 C5 C6 120.9(5) . .
C4 C5 C6 120.9(5) 6 .
C7 C6 C7 117.3(10) 6 .
C7 C6 C5 121.4(5) 6 .
C7 C6 C5 121.4(5) . .
C6 C7 C8 122.0(9) . .
C6 C7 H7A 119.0 . .
C8 C7 H7A 119.0 . .
C9 C8 C7 120.5(9) . .
C9 C8 H8A 119.8 . .
C7 C8 H8A 119.8 . .
C8 C9 C8 117.7(10) 6 .
C8 C9 C10 120.9(5) 6 .
C8 C9 C10 120.9(5) . .
C12 C10 C11 119.2(12) 6 6
C12 C10 C11 119.2(12) . .
C12 C10 C9 122.1(10) 6 .
C12 C10 C9 122.1(10) . .
C11 C10 C9 118.7(9) 6 .
C11 C10 C9 118.7(9) . .
C29 C11 C10 119.8(16) . .
C12 C11 H11A 127.1 6 .
C29 C11 H11A 118.8 . .
C10 C11 H11A 120.9 . .
C10 C12 C13 120.4(16) . .
C11 C12 H12A 116.8 6 .
C10 C12 H12A 120.9 . .
C13 C12 H12A 118.3 . .
C29 C12 H12A 128.9 6 .
C14 C13 C12 122.9(17) . .
C14 C13 H13A 119.2 . .
C12 C13 H13A 117.7 . .
C11 C13 H13A 122.9 6 .
C13 C14 C15 122.1(10) . .
C13 C14 C15 122.1(10) 6 .
C13 C14 C29 119.5(12) . .
C15 C14 C29 118.4(9) . .
C13 C14 C29 119.5(12) 6 6
C15 C14 C29 118.4(9) . 6
C19 C15 C17 114.8(12) . 6
C19 C15 C17 114.8(12) 6 .
C19 C15 C14 118.4(11) 6 .
C19 C15 C14 118.4(11) . .
C17 C15 C14 123.2(10) 6 .
C17 C15 C14 123.2(10) . .
C17 C16 C20 118.6(15) . .
C17 C16 H16A 121.1 . .
C20 C16 H16A 120.3 . .
C16 C16 H16A 124.5 6 .
C16 C17 C15 122.3(16) . .
C16 C17 C17 90.6(5) . 6
C16 C17 H17A 119.2 . .
C15 C17 H17A 118.5 . .
C17 C17 H17A 124.6 6 .
C20 C18 C19 120.7(11) . .
C20 C18 C19 107.8(10) . 6
C20 C18 H18A 119.3 . .
C19 C18 H18A 120.0 . .
C19 C18 H18A 124.5 6 .
C15 C19 C18 120.8(12) . .
C15 C19 H19A 119.2 . .
C18 C19 H19A 119.9 . .
C18 C19 H19A 125.5 6 .
C18 C20 C16 116.2(11) 6 .
C18 C20 C16 116.2(11) . 6
C18 C20 C21 120.7(9) 6 .
C18 C20 C21 120.7(9) . .
C16 C20 C21 119.6(10) . .
C16 C20 C21 119.6(10) 6 .
C22 C21 C26 118.6(10) . .
C22 C21 C20 121.8(10) . .
C26 C21 C20 119.6(10) . .
C21 C22 C23 121.1(10) . .
C21 C22 H22A 119.4 . .
C23 C22 H22A 119.4 . .
C24 C23 C22 119.4(9) . .
C24 C23 C28 122.2(9) . .
C22 C23 C28 118.4(9) . .
C25 C24 C23 120.3(9) . .
C25 C24 H24A 119.9 . .
C23 C24 H24A 119.9 . .
C24 C25 C26 120.2(9) . .
C24 C25 C27 121.2(10) . .
C26 C25 C27 118.6(10) . .
C21 C26 C25 120.3(10) . .
C21 C26 H26A 119.9 . .
C25 C26 H26A 119.9 . .
O3 C27 O4 120.0(11) . .
O3 C27 C25 123.2(11) . .
O4 C27 C25 116.8(10) . .
O2 C28 O1 119.0(9) . .
O2 C28 C23 119.9(9) . .
O1 C28 C23 121.2(9) . .
C11 C29 C14 118.2(16) . .
C13 C29 H29A 118.4 6 .
C11 C29 H29A 120.4 . .
C14 C29 H29A 121.4 . .
C12 C29 H29A 132.9 6 .
C30 N1 C30 99.9(16) 6_565 .
C30 N1 H1A 111.8 . .
C30 N1 H1B 111.8 . .
H1A N1 H1B 109.5 . .
C30 C30 N1 103.1(12) 2_556 .
C30 C30 H30A 111.1 2_556 .
N1 C30 H30A 111.1 . .
C30 C30 H30B 111.1 2_556 .
N1 C30 H30B 111.1 . .
H30A C30 H30B 109.1 . .

loop_
_geom_bond_atom_site_label_1
_geom_bond_atom_site_label_2
_geom_bond_distance
_geom_bond_site_symmetry_2
In1 O4 2.121(8) 3_455
In1 O6 2.186(5) .
In1 O2 2.225(7) 3_454
In1 O1 2.314(7) 3_454
In1 O5 2.332(7) .
In1 O3 2.581(8) 3_455
O1 C28 1.277(12) .
O2 C28 1.274(12) .
O3 C27 1.195(14) .
O4 C27 1.290(14) .
O5 C1 1.246(9) .
O6 C1 1.266(10) .
C1 C2 1.483(11) .
C2 C3 1.379(10) .
C2 C4 1.387(10) .
C3 H3A 0.9500 .
C4 C5 1.391(10) .
C4 H4A 0.9500 .
C5 C6 1.498(14) .
C6 C7 1.381(10) .
C7 C8 1.397(10) .
C7 H7A 0.9500 .
C8 C9 1.396(10) .
C8 H8A 0.9500 .
C9 C10 1.483(15) .
C10 C12 1.342(18) .
C10 C11 1.48(2) .
C11 C12 1.22(2) 6
C11 C29 1.38(2) .
C11 H11A 0.9601 .
C12 C13 1.42(2) .
C12 H12A 0.9600 .
C13 C29 1.21(2) 6
C13 C14 1.31(2) .
C13 H13A 0.9595 .
C14 C15 1.484(15) .
C14 C29 1.48(2) .
C15 C19 1.400(8) .
C15 C17 1.416(9) .
C16 C17 1.407(9) .
C16 C20 1.416(9) .
C16 H16A 0.9601 .
C17 H17A 0.9601 .
C18 C20 1.404(8) .
C18 C19 1.408(8) .
C18 H18A 0.9599 .
C19 H19A 0.9599 .
C20 C21 1.482(14) .
C21 C22 1.362(15) .
C21 C26 1.372(15) .
C22 C23 1.406(14) .
C22 H22A 0.9500 .
C23 C24 1.361(13) .
C23 C28 1.461(15) .
C24 C25 1.350(14) .
C24 H24A 0.9500 .
C25 C26 1.408(14) .
C25 C27 1.485(15) .
C26 H26A 0.9500 .
C29 H29A 0.9600 .
N1 C30 1.501(9) 6_565
N1 C30 1.501(9) .
N1 H1A 0.9200 .
N1 H1B 0.9200 .
C30 C30 1.482(10) 2_556
C30 H30A 0.9900 .
C30 H30B 0.9900 .

loop_
_geom_hbond_atom_site_label_D
_geom_hbond_atom_site_label_H
_geom_hbond_atom_site_label_A
_geom_hbond_distance_DH
_geom_hbond_distance_HA
_geom_hbond_distance_DA
_geom_hbond_angle_DHA
_geom_hbond_site_symmetry_A
N1 H1B O3 0.92 2.15 3.07(3) 175 3_455

loop_
_platon_squeeze_void_nr
_platon_squeeze_void_average_x
_platon_squeeze_void_average_y
_platon_squeeze_void_average_z
_platon_squeeze_void_volume
_platon_squeeze_void_count_electrons
1 0.000 -0.037 0.499 1377 103
2 0.500 0.000 1.000 46 12
3 0.000 0.500 0.000 46 12
